data_4518697
loop_
_publ_author_name
'Guo, Fangfang'
'Chen, Jiean'
'Huang, Yong'

_publ_section_title
;
 A Bifunctional N-Heterocyclic Carbene as a Noncovalent Organocatalyst for
 Enantioselective Aza-Michael Addition Reactions
;
_journal_issue 10
_journal_name_full 'ACS Catalysis'
_journal_page_first 6316
_journal_page_last 6324
_journal_paper_doi 10.1021/acscatal.1c01908
_journal_volume 11
_journal_year 2021
_chemical_absolute_configuration ad
_chemical_formula_moiety 'C20 H22 F3 N3 O4'
_chemical_formula_sum 'C20 H22 F3 N3 O4'
_chemical_formula_weight 425.40
_space_group_crystal_system orthorhombic
_space_group_IT_number 19
_space_group_name_Hall 'P 2ac 2ab'
_space_group_name_H-M_alt 'P 21 21 21'
_atom_sites_solution_hydrogens geom
_atom_sites_solution_primary dual
_audit_creation_date 2020-04-13
_audit_creation_method
;
Olex2 1.3-alpha
(compiled 2020.04.02 svn.r1fbe7b6f for OlexSys, GUI svn.r6076)
;
_cell_angle_alpha 90
_cell_angle_beta 90
_cell_angle_gamma 90
_cell_formula_units_Z 4
_cell_length_a 9.14307(19)
_cell_length_b 11.5592(3)
_cell_length_c 19.6135(4)
_cell_measurement_reflns_used 6683
_cell_measurement_temperature 100.01(10)
_cell_measurement_theta_max 73.2390
_cell_measurement_theta_min 4.4120
_cell_volume 2072.88(8)
_computing_cell_refinement 'CrysAlisPro 1.171.38.43f (Rigaku OD, 2015)'
_computing_data_collection 'CrysAlisPro 1.171.38.43f (Rigaku OD, 2015)'
_computing_data_reduction 'CrysAlisPro 1.171.38.43f (Rigaku OD, 2015)'
_computing_molecular_graphics 'Olex2 1.3-alpha (Dolomanov et al., 2009)'
_computing_publication_material 'Olex2 1.3-alpha (Dolomanov et al., 2009)'
_computing_structure_refinement 'SHELXL 2018/3 (Sheldrick, 2015)'
_computing_structure_solution 'SHELXT  (Sheldrick, 2015)'
_diffrn_ambient_environment N~2~
_diffrn_ambient_temperature 100.01(10)
_diffrn_detector 'CCD plate'
_diffrn_detector_area_resol_mean 5.2684
_diffrn_detector_type AtlasS2
_diffrn_measured_fraction_theta_full 1.000
_diffrn_measured_fraction_theta_max 0.984
_diffrn_measurement_details
;
List of Runs (angles in degrees, time in seconds):

  # Type    Start    End  Width  t~exp~   \w     \q     \k     \f   Frames
--------------------------------------------------------------------------
  1  \w     23.00  97.00   1.00    1.00    --   40.98-125.00-150.00   74
  2  \w    -33.00  65.00   1.00    1.00    --   40.98 -37.00 -60.00   98
  3  \w     17.00 115.00   1.00    1.00    --   40.98  37.00 150.00   98
  4  \w     35.00 136.00   1.00    1.20    --  106.95 -61.00  90.00  101
  5  \w     24.00 109.00   1.00    1.20    --  106.95 -94.00 -30.00   85
  6  \w     94.00 178.00   1.00    1.20    --  106.95 125.00-150.00   84
  7  \w     25.00 160.00   1.00    1.20    --  106.95 -15.00-150.00  135
  8  \w     78.00 178.00   1.00    1.20    --  106.95  61.00  30.00  100
  9  \w   -117.00 -67.00   1.00    1.00    --  -40.98 -77.00 -30.00   50
;
_diffrn_measurement_device 'four-circle diffractometer'
_diffrn_measurement_device_type 'SuperNova, Dual, Cu at zero, AtlasS2'
_diffrn_measurement_method '\w scans'
_diffrn_orient_matrix_type 'CrysAlisPro convention (1999,Acta A55,543-557)'
_diffrn_orient_matrix_UB_11 -0.0035725000
_diffrn_orient_matrix_UB_12 -0.0430370000
_diffrn_orient_matrix_UB_13 -0.0743012000
_diffrn_orient_matrix_UB_21 0.0962601000
_diffrn_orient_matrix_UB_22 0.1028206000
_diffrn_orient_matrix_UB_23 -0.0217134000
_diffrn_orient_matrix_UB_31 0.1382672000
_diffrn_orient_matrix_UB_32 -0.0731916000
_diffrn_orient_matrix_UB_33 0.0130350000
_diffrn_radiation_monochromator mirror
_diffrn_radiation_probe x-ray
_diffrn_radiation_type 'Cu K\a'
_diffrn_radiation_wavelength 1.54184
_diffrn_reflns_av_R_equivalents 0.0255
_diffrn_reflns_av_unetI/netI 0.0308
_diffrn_reflns_Laue_measured_fraction_full 1.000
_diffrn_reflns_Laue_measured_fraction_max 0.984
_diffrn_reflns_limit_h_max 11
_diffrn_reflns_limit_h_min -8
_diffrn_reflns_limit_k_max 12
_diffrn_reflns_limit_k_min -14
_diffrn_reflns_limit_l_max 23
_diffrn_reflns_limit_l_min -24
_diffrn_reflns_number 10152
_diffrn_reflns_point_group_measured_fraction_full 0.999
_diffrn_reflns_point_group_measured_fraction_max 0.974
_diffrn_reflns_theta_full 67.684
_diffrn_reflns_theta_max 73.684
_diffrn_reflns_theta_min 4.440
_diffrn_source 'micro-focus sealed X-ray tube'
_diffrn_source_type 'SuperNova (Cu) X-ray Source'
_exptl_absorpt_coefficient_mu 0.973
_exptl_absorpt_correction_T_max 1.00000
_exptl_absorpt_correction_T_min 0.62492
_exptl_absorpt_correction_type multi-scan
_exptl_absorpt_process_details
;
CrysAlisPro 1.171.38.43f (Rigaku Oxford Diffraction, 2015)
Empirical absorption correction using spherical harmonics,
 implemented in SCALE3 ABSPACK scaling algorithm.
;
_exptl_crystal_colour colourless
_exptl_crystal_colour_primary colourless
_exptl_crystal_density_diffrn 1.363
_exptl_crystal_description block
_exptl_crystal_F_000 888
_exptl_crystal_size_max 0.13
_exptl_crystal_size_mid 0.12
_exptl_crystal_size_min 0.11
_refine_diff_density_max 0.147
_refine_diff_density_min -0.164
_refine_diff_density_rms 0.034
_refine_ls_abs_structure_details
;
 Flack x determined using 1567 quotients [(I+)-(I-)]/[(I+)+(I-)]
 (Parsons, Flack and Wagner, Acta Cryst. B69 (2013) 249-259).
;
_refine_ls_abs_structure_Flack -0.01(6)
_refine_ls_extinction_method none
_refine_ls_goodness_of_fit_ref 1.047
_refine_ls_hydrogen_treatment constr
_refine_ls_matrix_type full
_refine_ls_number_parameters 274
_refine_ls_number_reflns 4093
_refine_ls_number_restraints 0
_refine_ls_restrained_S_all 1.047
_refine_ls_R_factor_all 0.0312
_refine_ls_R_factor_gt 0.0295
_refine_ls_shift/su_max 0.000
_refine_ls_shift/su_mean 0.000
_refine_ls_structure_factor_coef Fsqd
_refine_ls_weighting_details 'w=1/[\s^2^(Fo^2^)+(0.0357P)^2^+0.1364P] where P=(Fo^2^+2Fc^2^)/3'
_refine_ls_weighting_scheme calc
_refine_ls_wR_factor_gt 0.0710
_refine_ls_wR_factor_ref 0.0723
_reflns_Friedel_coverage 0.733
_reflns_Friedel_fraction_full 0.999
_reflns_Friedel_fraction_max 0.961
_reflns_number_gt 3929
_reflns_number_total 4093
_reflns_threshold_expression 'I > 2\s(I)'
_cod_data_source_file cs1c01908_si_003.cif
_cod_data_source_block sz0413-2
_cod_depositor_comments 'Adding full bibliography for 4518697--4518698.cif.'
_cod_database_code 4518697
_shelx_shelxl_version_number 2018/3
_shelx_space_group_comment
;
The symmetry employed for this shelxl refinement is uniquely defined
by the following loop, which should always be used as a source of
symmetry information in preference to the above space-group names.
They are only intended as comments.
;
_shelx_estimated_absorpt_t_max 0.901
_shelx_estimated_absorpt_t_min 0.884
_reflns_odcompleteness_completeness 99.95
_reflns_odcompleteness_iscentric 1
_reflns_odcompleteness_theta 66.97
_olex2_refinement_description
;
1. Fixed Uiso
 At 1.2 times of:
  All C(H) groups, All C(H,H) groups
 At 1.5 times of:
  All C(H,H,H) groups
2.a Ternary CH refined with riding coordinates:
 C7(H7)
2.b Secondary CH2 refined with riding coordinates:
 C6(H6A,H6B), C14(H14A,H14B)
2.c Aromatic/amide H refined with riding coordinates:
 C2(H2), C3(H3), C4(H4), C16(H16), C17(H17), C18(H18), C19(H19), C20(H20)
2.d Idealised Me refined as rotating group:
 C10(H10A,H10B,H10C), C11(H11A,H11B,H11C), C12(H12A,H12B,H12C)
;
_olex2_submission_special_instructions 'No special instructions were received'
_oxdiff_exptl_absorpt_empirical_details
;
Empirical correction (ABSPACK) includes:
- Absorption correction using spherical harmonics
- Frame scaling
;
_oxdiff_exptl_absorpt_empirical_full_max 1.531
_oxdiff_exptl_absorpt_empirical_full_min 0.616

loop_
_space_group_symop_operation_xyz
'x, y, z'
'-x+1/2, -y, z+1/2'
'-x, y+1/2, -z+1/2'
'x+1/2, -y+1/2, -z'

loop_
_atom_site_label
_atom_site_type_symbol
_atom_site_fract_x
_atom_site_fract_y
_atom_site_fract_z
_atom_site_U_iso_or_equiv
_atom_site_adp_type
_atom_site_occupancy
_atom_site_site_symmetry_order
_atom_site_calc_flag
_atom_site_refinement_flags_posn
_atom_site_refinement_flags_adp
_atom_site_refinement_flags_occupancy
_atom_site_disorder_assembly
_atom_site_disorder_group
F1 F 0.27966(14) 0.14581(10) 0.36339(6) 0.0322(3) Uani 1 1 d . . . . .
F2 F 0.22067(13) 0.31496(10) 0.32608(6) 0.0327(3) Uani 1 1 d . . . . .
F3 F 0.42497(14) 0.23800(11) 0.29613(6) 0.0338(3) Uani 1 1 d . . . . .
O1 O 0.50665(14) 0.34028(12) 0.54203(7) 0.0271(3) Uani 1 1 d . . . . .
O2 O 0.41927(15) 0.51296(11) 0.41521(7) 0.0205(3) Uani 1 1 d . . . . .
O3 O 0.70107(15) 0.31956(11) 0.38160(8) 0.0283(3) Uani 1 1 d . . . . .
O4 O 0.68559(14) 0.51637(11) 0.37953(7) 0.0229(3) Uani 1 1 d . . . . .
N1 N 0.15739(17) 0.45817(14) 0.56986(8) 0.0241(4) Uani 1 1 d . . . . .
N2 N 0.2718(2) 0.48327(17) 0.70157(9) 0.0363(4) Uani 1 1 d . . . . .
N3 N 0.48178(16) 0.41047(12) 0.38947(8) 0.0195(3) Uani 1 1 d . . . . .
C1 C 0.2891(2) 0.41810(15) 0.58677(9) 0.0201(4) Uani 1 1 d . . . . .
C2 C 0.0841(2) 0.51280(18) 0.61904(11) 0.0293(4) Uani 1 1 d . . . . .
H2 H -0.007640 0.543339 0.609329 0.035 Uiso 1 1 calc R U . . .
C3 C 0.1404(2) 0.5254(2) 0.68404(11) 0.0338(5) Uani 1 1 d . . . . .
H3 H 0.085443 0.564390 0.716652 0.041 Uiso 1 1 calc R U . . .
C4 C 0.3454(2) 0.43024(19) 0.65216(10) 0.0284(4) Uani 1 1 d . . . . .
H4 H 0.437533 0.400272 0.661691 0.034 Uiso 1 1 calc R U . . .
C5 C 0.3771(2) 0.35811(15) 0.53299(10) 0.0201(4) Uani 1 1 d . . . . .
C6 C 0.30030(19) 0.32161(16) 0.46866(9) 0.0201(4) Uani 1 1 d . . . . .
H6A H 0.229849 0.380442 0.455802 0.024 Uiso 1 1 calc R U . . .
H6B H 0.247421 0.250220 0.476901 0.024 Uiso 1 1 calc R U . . .
C7 C 0.4084(2) 0.30355(16) 0.41038(9) 0.0199(4) Uani 1 1 d . . . . .
H7 H 0.483357 0.248954 0.425850 0.024 Uiso 1 1 calc R U . . .
C8 C 0.6335(2) 0.40972(16) 0.38457(9) 0.0199(4) Uani 1 1 d . . . . .
C9 C 0.8445(2) 0.53341(18) 0.36579(11) 0.0279(4) Uani 1 1 d . . . . .
C10 C 0.8558(2) 0.66453(19) 0.36063(13) 0.0371(5) Uani 1 1 d . . . . .
H10A H 0.790918 0.691894 0.325690 0.056 Uiso 1 1 calc R U . . .
H10B H 0.954441 0.685738 0.349452 0.056 Uiso 1 1 calc R U . . .
H10C H 0.829183 0.698635 0.403501 0.056 Uiso 1 1 calc R U . . .
C11 C 0.8839(3) 0.4781(2) 0.29856(13) 0.0446(6) Uani 1 1 d . . . . .
H11A H 0.875506 0.395539 0.302416 0.067 Uiso 1 1 calc R U . . .
H11B H 0.982574 0.498073 0.286737 0.067 Uiso 1 1 calc R U . . .
H11C H 0.818612 0.505382 0.263759 0.067 Uiso 1 1 calc R U . . .
C12 C 0.9330(3) 0.4883(2) 0.42537(14) 0.0409(6) Uani 1 1 d . . . . .
H12A H 0.893292 0.518038 0.467150 0.061 Uiso 1 1 calc R U . . .
H12B H 1.032766 0.512849 0.420762 0.061 Uiso 1 1 calc R U . . .
H12C H 0.928940 0.405281 0.425964 0.061 Uiso 1 1 calc R U . . .
C13 C 0.3331(2) 0.25161(17) 0.34907(10) 0.0246(4) Uani 1 1 d . . . . .
C14 C 0.3617(2) 0.58205(17) 0.36018(10) 0.0240(4) Uani 1 1 d . . . . .
H14A H 0.293519 0.536786 0.333300 0.029 Uiso 1 1 calc R U . . .
H14B H 0.440615 0.607276 0.330629 0.029 Uiso 1 1 calc R U . . .
C15 C 0.2854(2) 0.68499(16) 0.39029(10) 0.0228(4) Uani 1 1 d . . . . .
C16 C 0.2609(2) 0.78186(17) 0.34974(11) 0.0298(4) Uani 1 1 d . . . . .
H16 H 0.296599 0.783738 0.305351 0.036 Uiso 1 1 calc R U . . .
C17 C 0.1834(3) 0.87578(18) 0.37520(13) 0.0371(5) Uani 1 1 d . . . . .
H17 H 0.167579 0.940113 0.347695 0.045 Uiso 1 1 calc R U . . .
C18 C 0.1298(3) 0.87443(19) 0.44072(14) 0.0396(6) Uani 1 1 d . . . . .
H18 H 0.078571 0.937753 0.457595 0.048 Uiso 1 1 calc R U . . .
C19 C 0.1525(3) 0.7788(2) 0.48117(12) 0.0379(5) Uani 1 1 d . . . . .
H19 H 0.115723 0.777333 0.525360 0.045 Uiso 1 1 calc R U . . .
C20 C 0.2301(2) 0.68464(18) 0.45635(11) 0.0303(4) Uani 1 1 d . . . . .
H20 H 0.245263 0.620611 0.484174 0.036 Uiso 1 1 calc R U . . .

loop_
_atom_site_aniso_label
_atom_site_aniso_U_11
_atom_site_aniso_U_22
_atom_site_aniso_U_33
_atom_site_aniso_U_23
_atom_site_aniso_U_13
_atom_site_aniso_U_12
F1 0.0381(6) 0.0227(6) 0.0356(6) -0.0059(5) 0.0044(6) -0.0098(5)
F2 0.0326(6) 0.0338(6) 0.0317(6) -0.0044(5) -0.0106(5) 0.0011(6)
F3 0.0405(7) 0.0344(6) 0.0266(6) -0.0075(5) 0.0092(5) -0.0053(6)
O1 0.0184(6) 0.0307(7) 0.0322(7) -0.0031(6) -0.0041(6) 0.0029(6)
O2 0.0231(6) 0.0159(6) 0.0224(6) -0.0008(5) -0.0009(5) 0.0054(5)
O3 0.0222(7) 0.0217(7) 0.0411(8) 0.0018(6) 0.0074(6) 0.0047(6)
O4 0.0166(6) 0.0200(6) 0.0319(7) 0.0025(6) 0.0004(5) -0.0011(5)
N1 0.0235(8) 0.0242(8) 0.0246(8) -0.0002(6) 0.0012(7) 0.0011(7)
N2 0.0359(10) 0.0463(11) 0.0267(9) -0.0082(8) -0.0004(8) -0.0029(9)
N3 0.0179(7) 0.0138(7) 0.0268(8) -0.0010(6) 0.0030(6) 0.0021(6)
C1 0.0203(8) 0.0167(8) 0.0234(9) 0.0015(7) 0.0016(7) -0.0041(8)
C2 0.0270(10) 0.0301(10) 0.0308(10) -0.0020(9) 0.0039(9) 0.0032(9)
C3 0.0352(11) 0.0363(11) 0.0299(10) -0.0097(9) 0.0063(9) -0.0007(10)
C4 0.0258(10) 0.0354(11) 0.0241(10) -0.0023(8) -0.0006(8) -0.0031(9)
C5 0.0201(8) 0.0165(8) 0.0237(9) 0.0035(7) -0.0016(7) -0.0028(7)
C6 0.0177(8) 0.0213(8) 0.0214(8) -0.0009(7) 0.0007(7) -0.0005(7)
C7 0.0197(8) 0.0169(8) 0.0231(9) 0.0008(7) 0.0014(7) -0.0012(7)
C8 0.0190(8) 0.0192(8) 0.0216(8) 0.0023(7) 0.0016(7) -0.0001(8)
C9 0.0169(9) 0.0292(10) 0.0376(11) 0.0076(9) 0.0013(8) -0.0036(8)
C10 0.0277(10) 0.0297(11) 0.0539(14) 0.0106(10) -0.0019(10) -0.0069(10)
C11 0.0376(12) 0.0494(14) 0.0470(13) 0.0062(12) 0.0204(11) -0.0026(11)
C12 0.0256(10) 0.0396(13) 0.0575(15) 0.0123(11) -0.0124(10) -0.0033(10)
C13 0.0268(9) 0.0202(8) 0.0268(9) -0.0012(8) 0.0033(8) -0.0013(8)
C14 0.0256(9) 0.0236(9) 0.0229(9) 0.0030(8) -0.0021(8) 0.0026(8)
C15 0.0187(8) 0.0185(9) 0.0314(10) 0.0007(8) -0.0059(8) -0.0001(7)
C16 0.0283(10) 0.0225(9) 0.0386(11) 0.0065(8) -0.0019(9) -0.0016(9)
C17 0.0361(11) 0.0178(9) 0.0575(15) 0.0075(9) -0.0103(11) 0.0005(9)
C18 0.0389(12) 0.0247(10) 0.0553(15) -0.0112(10) -0.0131(11) 0.0108(10)
C19 0.0406(13) 0.0385(12) 0.0346(11) -0.0085(10) -0.0046(10) 0.0135(11)
C20 0.0346(10) 0.0258(10) 0.0306(10) -0.0003(8) -0.0040(9) 0.0075(9)

loop_
_atom_type_symbol
_atom_type_description
_atom_type_scat_dispersion_real
_atom_type_scat_dispersion_imag
_atom_type_scat_source
C C 0.0181 0.0091 'International Tables Vol C Tables 4.2.6.8 and 6.1.1.4'
H H 0.0000 0.0000 'International Tables Vol C Tables 4.2.6.8 and 6.1.1.4'
F F 0.0727 0.0534 'International Tables Vol C Tables 4.2.6.8 and 6.1.1.4'
N N 0.0311 0.0180 'International Tables Vol C Tables 4.2.6.8 and 6.1.1.4'
O O 0.0492 0.0322 'International Tables Vol C Tables 4.2.6.8 and 6.1.1.4'

loop_
_geom_angle_atom_site_label_1
_geom_angle_atom_site_label_2
_geom_angle_atom_site_label_3
_geom_angle
_geom_angle_site_symmetry_1
_geom_angle_site_symmetry_3
_geom_angle_publ_flag
N3 O2 C14 110.21(13) . . ?
C8 O4 C9 119.13(15) . . ?
C1 N1 C2 116.02(17) . . ?
C4 N2 C3 115.70(18) . . ?
O2 N3 C7 115.03(13) . . ?
C8 N3 O2 115.77(14) . . ?
C8 N3 C7 118.11(15) . . ?
N1 C1 C4 121.98(18) . . ?
N1 C1 C5 118.13(16) . . ?
C4 C1 C5 119.89(17) . . ?
N1 C2 H2 119.0 . . ?
N1 C2 C3 122.00(19) . . ?
C3 C2 H2 119.0 . . ?
N2 C3 C2 122.1(2) . . ?
N2 C3 H3 118.9 . . ?
C2 C3 H3 118.9 . . ?
N2 C4 C1 122.17(19) . . ?
N2 C4 H4 118.9 . . ?
C1 C4 H4 118.9 . . ?
O1 C5 C1 119.98(17) . . ?
O1 C5 C6 121.99(17) . . ?
C1 C5 C6 118.04(15) . . ?
C5 C6 H6A 109.4 . . ?
C5 C6 H6B 109.4 . . ?
C5 C6 C7 111.38(15) . . ?
H6A C6 H6B 108.0 . . ?
C7 C6 H6A 109.4 . . ?
C7 C6 H6B 109.4 . . ?
N3 C7 C6 113.03(15) . . ?
N3 C7 H7 108.0 . . ?
N3 C7 C13 108.74(15) . . ?
C6 C7 H7 108.0 . . ?
C13 C7 C6 110.84(15) . . ?
C13 C7 H7 108.0 . . ?
O3 C8 O4 127.77(16) . . ?
O3 C8 N3 121.12(17) . . ?
O4 C8 N3 110.97(15) . . ?
O4 C9 C10 102.12(16) . . ?
O4 C9 C11 109.55(18) . . ?
O4 C9 C12 109.62(17) . . ?
C11 C9 C10 110.34(19) . . ?
C11 C9 C12 113.6(2) . . ?
C12 C9 C10 111.0(2) . . ?
C9 C10 H10A 109.5 . . ?
C9 C10 H10B 109.5 . . ?
C9 C10 H10C 109.5 . . ?
H10A C10 H10B 109.5 . . ?
H10A C10 H10C 109.5 . . ?
H10B C10 H10C 109.5 . . ?
C9 C11 H11A 109.5 . . ?
C9 C11 H11B 109.5 . . ?
C9 C11 H11C 109.5 . . ?
H11A C11 H11B 109.5 . . ?
H11A C11 H11C 109.5 . . ?
H11B C11 H11C 109.5 . . ?
C9 C12 H12A 109.5 . . ?
C9 C12 H12B 109.5 . . ?
C9 C12 H12C 109.5 . . ?
H12A C12 H12B 109.5 . . ?
H12A C12 H12C 109.5 . . ?
H12B C12 H12C 109.5 . . ?
F1 C13 C7 111.12(16) . . ?
F2 C13 F1 106.76(16) . . ?
F2 C13 F3 106.46(15) . . ?
F2 C13 C7 113.60(16) . . ?
F3 C13 F1 106.35(15) . . ?
F3 C13 C7 112.11(16) . . ?
O2 C14 H14A 110.0 . . ?
O2 C14 H14B 110.0 . . ?
O2 C14 C15 108.31(15) . . ?
H14A C14 H14B 108.4 . . ?
C15 C14 H14A 110.0 . . ?
C15 C14 H14B 110.0 . . ?
C16 C15 C14 119.21(18) . . ?
C20 C15 C14 122.24(17) . . ?
C20 C15 C16 118.43(18) . . ?
C15 C16 H16 119.8 . . ?
C17 C16 C15 120.4(2) . . ?
C17 C16 H16 119.8 . . ?
C16 C17 H17 119.7 . . ?
C18 C17 C16 120.6(2) . . ?
C18 C17 H17 119.7 . . ?
C17 C18 H18 120.2 . . ?
C17 C18 C19 119.6(2) . . ?
C19 C18 H18 120.2 . . ?
C18 C19 H19 119.8 . . ?
C18 C19 C20 120.3(2) . . ?
C20 C19 H19 119.8 . . ?
C15 C20 H20 119.7 . . ?
C19 C20 C15 120.7(2) . . ?
C19 C20 H20 119.7 . . ?

loop_
_geom_bond_atom_site_label_1
_geom_bond_atom_site_label_2
_geom_bond_distance
_geom_bond_site_symmetry_2
_geom_bond_publ_flag
F1 C13 1.346(2) . ?
F2 C13 1.340(2) . ?
F3 C13 1.345(2) . ?
O1 C5 1.215(2) . ?
O2 N3 1.4090(18) . ?
O2 C14 1.442(2) . ?
O3 C8 1.213(2) . ?
O4 C8 1.325(2) . ?
O4 C9 1.490(2) . ?
N1 C1 1.332(2) . ?
N1 C2 1.333(3) . ?
N2 C3 1.341(3) . ?
N2 C4 1.329(3) . ?
N3 C7 1.465(2) . ?
N3 C8 1.390(2) . ?
C1 C4 1.389(3) . ?
C1 C5 1.497(3) . ?
C2 H2 0.9300 . ?
C2 C3 1.383(3) . ?
C3 H3 0.9300 . ?
C4 H4 0.9300 . ?
C5 C6 1.504(2) . ?
C6 H6A 0.9700 . ?
C6 H6B 0.9700 . ?
C6 C7 1.525(2) . ?
C7 H7 0.9800 . ?
C7 C13 1.510(3) . ?
C9 C10 1.523(3) . ?
C9 C11 1.509(3) . ?
C9 C12 1.514(3) . ?
C10 H10A 0.9600 . ?
C10 H10B 0.9600 . ?
C10 H10C 0.9600 . ?
C11 H11A 0.9600 . ?
C11 H11B 0.9600 . ?
C11 H11C 0.9600 . ?
C12 H12A 0.9600 . ?
C12 H12B 0.9600 . ?
C12 H12C 0.9600 . ?
C14 H14A 0.9700 . ?
C14 H14B 0.9700 . ?
C14 C15 1.501(3) . ?
C15 C16 1.392(3) . ?
C15 C20 1.391(3) . ?
C16 H16 0.9300 . ?
C16 C17 1.389(3) . ?
C17 H17 0.9300 . ?
C17 C18 1.375(4) . ?
C18 H18 0.9300 . ?
C18 C19 1.376(3) . ?
C19 H19 0.9300 . ?
C19 C20 1.387(3) . ?
C20 H20 0.9300 . ?

loop_
_geom_torsion_atom_site_label_1
_geom_torsion_atom_site_label_2
_geom_torsion_atom_site_label_3
_geom_torsion_atom_site_label_4
_geom_torsion
_geom_torsion_site_symmetry_1
_geom_torsion_site_symmetry_2
_geom_torsion_site_symmetry_3
_geom_torsion_site_symmetry_4
_geom_torsion_publ_flag
O1 C5 C6 C7 -20.8(2) . . . . ?
O2 N3 C7 C6 -13.2(2) . . . . ?
O2 N3 C7 C13 110.38(17) . . . . ?
O2 N3 C8 O3 159.39(16) . . . . ?
O2 N3 C8 O4 -24.5(2) . . . . ?
O2 C14 C15 C16 160.04(17) . . . . ?
O2 C14 C15 C20 -24.0(2) . . . . ?
N1 C1 C4 N2 -0.5(3) . . . . ?
N1 C1 C5 O1 165.86(17) . . . . ?
N1 C1 C5 C6 -14.1(2) . . . . ?
N1 C2 C3 N2 -0.2(3) . . . . ?
N3 O2 C14 C15 175.31(14) . . . . ?
N3 C7 C13 F1 172.13(15) . . . . ?
N3 C7 C13 F2 -67.47(19) . . . . ?
N3 C7 C13 F3 53.3(2) . . . . ?
C1 N1 C2 C3 -1.0(3) . . . . ?
C1 C5 C6 C7 159.19(15) . . . . ?
C2 N1 C1 C4 1.4(3) . . . . ?
C2 N1 C1 C5 -178.82(17) . . . . ?
C3 N2 C4 C1 -0.7(3) . . . . ?
C4 N2 C3 C2 1.0(3) . . . . ?
C4 C1 C5 O1 -14.4(3) . . . . ?
C4 C1 C5 C6 165.68(17) . . . . ?
C5 C1 C4 N2 179.67(19) . . . . ?
C5 C6 C7 N3 -65.3(2) . . . . ?
C5 C6 C7 C13 172.33(15) . . . . ?
C6 C7 C13 F1 -63.0(2) . . . . ?
C6 C7 C13 F2 57.4(2) . . . . ?
C6 C7 C13 F3 178.10(15) . . . . ?
C7 N3 C8 O3 17.2(3) . . . . ?
C7 N3 C8 O4 -166.74(15) . . . . ?
C8 O4 C9 C10 177.41(17) . . . . ?
C8 O4 C9 C11 60.4(2) . . . . ?
C8 O4 C9 C12 -64.9(2) . . . . ?
C8 N3 C7 C6 129.34(17) . . . . ?
C8 N3 C7 C13 -107.12(18) . . . . ?
C9 O4 C8 O3 2.7(3) . . . . ?
C9 O4 C8 N3 -173.06(15) . . . . ?
C14 O2 N3 C7 -115.31(17) . . . . ?
C14 O2 N3 C8 101.28(18) . . . . ?
C14 C15 C16 C17 176.43(19) . . . . ?
C14 C15 C20 C19 -176.1(2) . . . . ?
C15 C16 C17 C18 0.0(3) . . . . ?
C16 C15 C20 C19 -0.1(3) . . . . ?
C16 C17 C18 C19 -0.4(4) . . . . ?
C17 C18 C19 C20 0.6(4) . . . . ?
C18 C19 C20 C15 -0.3(4) . . . . ?
C20 C15 C16 C17 0.3(3) . . . . ?
